data_4026296
loop_
_publ_author_name
'Marwan W. Ghosn'
'Christian Wolf'

_publ_section_title
;
 Synthesis, Conformational Stability, and Asymmetric Transformation of
 Atropisomeric 1,8-Bisphenolnaphthalenes
;
_journal_name_full 'Journal of Organic Chemistry'
_journal_page_first 3888
_journal_page_last 3897
_journal_paper_doi 10.1021/jo200309g
_journal_volume 76
_journal_year 2011
_chemical_formula_sum 'C32 H34 N2 O4'
_chemical_formula_weight 510.61
_chemical_name_systematic
; 
 ? 
;
_space_group_IT_number 14
_symmetry_cell_setting monoclinic
_symmetry_space_group_name_Hall '-P 2ybc'
_symmetry_space_group_name_H-M 'P 1 21/c 1'
_atom_sites_solution_hydrogens geom
_atom_sites_solution_primary direct
_atom_sites_solution_secondary difmap
_audit_creation_method SHELXL-97
_cell_angle_alpha 90.00
_cell_angle_beta 100.9560(10)
_cell_angle_gamma 90.00
_cell_formula_units_Z 4
_cell_length_a 22.340(2)
_cell_length_b 6.8469(6)
_cell_length_c 17.6753(16)
_cell_measurement_temperature 100(2)
_cell_volume 2654.3(4)
_computing_structure_refinement 'SHELXL-97 (Sheldrick, 1997)'
_computing_structure_solution 'SHELXS-97 (Sheldrick, 1990)'
_diffrn_ambient_temperature 100(2)
_diffrn_measured_fraction_theta_full 0.999
_diffrn_measured_fraction_theta_max 0.999
_diffrn_radiation_monochromator graphite
_diffrn_radiation_source 'fine-focus sealed tube'
_diffrn_radiation_type MoK\a
_diffrn_radiation_wavelength 0.71073
_diffrn_reflns_av_R_equivalents 0.0405
_diffrn_reflns_av_sigmaI/netI 0.0368
_diffrn_reflns_limit_h_max 26
_diffrn_reflns_limit_h_min -26
_diffrn_reflns_limit_k_max 8
_diffrn_reflns_limit_k_min -8
_diffrn_reflns_limit_l_max 20
_diffrn_reflns_limit_l_min -21
_diffrn_reflns_number 18762
_diffrn_reflns_theta_full 25.00
_diffrn_reflns_theta_max 25.00
_diffrn_reflns_theta_min 1.86
_exptl_absorpt_coefficient_mu 0.084
_exptl_absorpt_correction_T_max 0.9941
_exptl_absorpt_correction_T_min 0.9900
_exptl_crystal_density_diffrn 1.278
_exptl_crystal_F_000 1088
_exptl_crystal_size_max 0.12
_exptl_crystal_size_mid 0.10
_exptl_crystal_size_min 0.07
_refine_diff_density_max 1.107
_refine_diff_density_min -0.549
_refine_diff_density_rms 0.076
_refine_ls_extinction_method none
_refine_ls_goodness_of_fit_ref 1.043
_refine_ls_hydrogen_treatment mixed
_refine_ls_matrix_type full
_refine_ls_number_parameters 349
_refine_ls_number_reflns 4669
_refine_ls_number_restraints 0
_refine_ls_restrained_S_all 1.043
_refine_ls_R_factor_all 0.1284
_refine_ls_R_factor_gt 0.0987
_refine_ls_shift/su_max 0.000
_refine_ls_shift/su_mean 0.000
_refine_ls_structure_factor_coef Fsqd
_refine_ls_weighting_details 'calc w=1/[\s^2^(Fo^2^)+(0.1335P)^2^+6.1196P] where P=(Fo^2^+2Fc^2^)/3'
_refine_ls_weighting_scheme calc
_refine_ls_wR_factor_gt 0.2619
_refine_ls_wR_factor_ref 0.2788
_reflns_number_gt 3327
_reflns_number_total 4669
_reflns_threshold_expression >2sigma(I)
_cod_data_source_file jo200309g_si_002.cif
_cod_data_source_block 9
_cod_database_code 4026296

loop_
_symmetry_equiv_pos_as_xyz
'x, y, z'
'-x, y+1/2, -z+1/2'
'-x, -y, -z'
'x, -y-1/2, z-1/2'

loop_
_atom_site_label
_atom_site_type_symbol
_atom_site_fract_x
_atom_site_fract_y
_atom_site_fract_z
_atom_site_U_iso_or_equiv
_atom_site_adp_type
_atom_site_occupancy
_atom_site_symmetry_multiplicity
_atom_site_calc_flag
_atom_site_refinement_flags
O1 O 0.24002(14) 0.1659(4) 0.49187(19) 0.0464(8) Uani 1 1 d .
H1 H 0.2137 0.2292 0.5099 0.056 Uiso 1 1 calc R
C2 C 0.40040(17) 0.7424(5) 0.3061(2) 0.0280(8) Uani 1 1 d .
C3 C 0.36687(17) 0.3417(6) 0.4076(2) 0.0308(9) Uani 1 1 d .
C4 C 0.45207(17) 0.8343(5) 0.2851(2) 0.0317(9) Uani 1 1 d .
C5 C 0.40592(17) 0.6751(5) 0.3845(2) 0.0289(9) Uani 1 1 d .
C6 C 0.32647(17) 0.2203(6) 0.4360(2) 0.0336(9) Uani 1 1 d .
H6 H 0.3316 0.0829 0.4335 0.040 Uiso 1 1 calc R
C7 C 0.28501(17) 0.6679(6) 0.2637(2) 0.0325(9) Uani 1 1 d .
O8 O 0.11360(14) 0.5286(5) 0.3058(2) 0.0574(10) Uani 1 1 d .
H8 H 0.1045 0.4134 0.2918 0.069 Uiso 1 1 calc R
C9 C 0.27936(18) 0.2920(6) 0.4675(2) 0.0336(9) Uani 1 1 d .
C10 C 0.27287(18) 0.4960(6) 0.4741(2) 0.0340(9) Uani 1 1 d .
C11 C 0.36003(17) 0.5456(5) 0.4122(2) 0.0285(9) Uani 1 1 d .
C12 C 0.31428(18) 0.6168(6) 0.4470(2) 0.0320(9) Uani 1 1 d .
H12 H 0.3108 0.7541 0.4527 0.038 Uiso 1 1 calc R
C13 C 0.50861(19) 0.8102(6) 0.4152(3) 0.0429(11) Uani 1 1 d .
H13 H 0.5439 0.8373 0.4530 0.052 Uiso 1 1 calc R
C14 C 0.25073(18) 0.8028(6) 0.2943(2) 0.0363(10) Uani 1 1 d .
H14 H 0.2672 0.9295 0.3062 0.044 Uiso 1 1 calc R
C15 C 0.20233(19) 0.4362(7) 0.2588(3) 0.0423(11) Uani 1 1 d .
H15 H 0.1863 0.3094 0.2461 0.051 Uiso 1 1 calc R
C16 C 0.19226(18) 0.7609(6) 0.3088(2) 0.0386(10) Uani 1 1 d .
C17 C 0.34592(18) 0.7280(6) 0.2480(2) 0.0348(9) Uani 1 1 d .
C18 C 0.45857(19) 0.7119(6) 0.4359(3) 0.0394(10) Uani 1 1 d .
H18 H 0.4616 0.6696 0.4876 0.047 Uiso 1 1 calc R
C19 C 0.50592(18) 0.8660(6) 0.3407(3) 0.0364(10) Uani 1 1 d .
H19 H 0.5402 0.9264 0.3259 0.044 Uiso 1 1 calc R
C20 C 0.4501(2) 0.8992(6) 0.2087(3) 0.0406(10) Uani 1 1 d .
H20 H 0.4851 0.9592 0.1955 0.049 Uiso 1 1 calc R
C21 C 0.25919(19) 0.4810(6) 0.2437(2) 0.0372(10) Uani 1 1 d .
C22 C 0.16710(18) 0.5704(7) 0.2922(3) 0.0415(11) Uani 1 1 d .
C23 C 0.41739(19) 0.2524(6) 0.3740(3) 0.0414(11) Uani 1 1 d .
H23A H 0.4568 0.2880 0.4057 0.062 Uiso 1 1 calc R
H23B H 0.4153 0.3009 0.3214 0.062 Uiso 1 1 calc R
H23C H 0.4130 0.1099 0.3730 0.062 Uiso 1 1 calc R
C24 C 0.1586(2) 0.9082(7) 0.3380(3) 0.0459(11) Uani 1 1 d .
H24 H 0.1766 1.0336 0.3478 0.055 Uiso 1 1 calc R
C25 C 0.2229(2) 0.5793(8) 0.5056(3) 0.0528(13) Uani 1 1 d .
H25 H 0.2193 0.7173 0.5082 0.063 Uiso 1 1 calc R
C26 C 0.3993(2) 0.8770(7) 0.1543(3) 0.0464(11) Uani 1 1 d .
H26 H 0.3988 0.9180 0.1028 0.056 Uiso 1 1 calc R
N27 N 0.10361(17) 0.8803(7) 0.3521(2) 0.0568(12) Uani 1 1 d .
O28 O 0.06421(18) 1.2005(6) 0.2516(3) 0.0712(11) Uani 1 1 d .
H28 H 0.0766 1.1065 0.2282 0.085 Uiso 1 1 calc R
C29 C 0.3473(2) 0.7929(7) 0.1745(3) 0.0445(11) Uani 1 1 d .
H29 H 0.3115 0.7801 0.1359 0.053 Uiso 1 1 calc R
C30 C 0.2930(2) 0.3332(7) 0.2054(3) 0.0457(11) Uani 1 1 d .
H30A H 0.2700 0.2104 0.1991 0.069 Uiso 1 1 calc R
H30B H 0.3333 0.3105 0.2373 0.069 Uiso 1 1 calc R
H30C H 0.2977 0.3819 0.1547 0.069 Uiso 1 1 calc R
C31 C 0.0279(2) 1.1298(9) 0.3019(3) 0.0615(15) Uani 1 1 d .
H31A H -0.0004 1.0298 0.2752 0.074 Uiso 1 1 calc R
H31B H 0.0033 1.2382 0.3170 0.074 Uiso 1 1 calc R
N32 N 0.1841(2) 0.4738(7) 0.5295(3) 0.0698(14) Uani 1 1 d .
C33 C 0.0665(3) 1.0408(11) 0.3739(4) 0.0772(19) Uani 1 1 d .
H33 H 0.0943 1.1435 0.4012 0.093 Uiso 1 1 calc R
C34 C 0.1323(4) 0.5596(12) 0.5583(6) 0.118(3) Uani 1 1 d .
H34 H 0.1027 0.5868 0.5095 0.141 Uiso 1 1 calc R
C35 C 0.0283(5) 0.971(2) 0.4244(6) 0.169(6) Uani 1 1 d .
H35A H 0.0081 0.8498 0.4035 0.254 Uiso 1 1 calc R
H35B H -0.0026 1.0693 0.4290 0.254 Uiso 1 1 calc R
H35C H 0.0531 0.9447 0.4754 0.254 Uiso 1 1 calc R
O36 O 0.0499(4) 0.4901(14) 0.6164(5) 0.195(4) Uani 1 1 d .
H36 H 0.0479 0.4253 0.6562 0.234 Uiso 1 1 calc R
C37 C 0.1438(4) 0.760(2) 0.5923(6) 0.174(6) Uani 1 1 d .
H37A H 0.1182 0.7810 0.6309 0.261 Uiso 1 1 calc R
H37B H 0.1338 0.8582 0.5514 0.261 Uiso 1 1 calc R
H37C H 0.1868 0.7725 0.6167 0.261 Uiso 1 1 calc R
C38 C 0.1043(8) 0.441(2) 0.5902(12) 0.317(14) Uani 1 1 d .
H38A H 0.1334 0.3911 0.6354 0.380 Uiso 1 1 calc R
H38B H 0.0943 0.3298 0.5542 0.380 Uiso 1 1 calc R

loop_
_atom_site_aniso_label
_atom_site_aniso_U_11
_atom_site_aniso_U_22
_atom_site_aniso_U_33
_atom_site_aniso_U_23
_atom_site_aniso_U_13
_atom_site_aniso_U_12
O1 0.0436(18) 0.0384(17) 0.062(2) 0.0014(15) 0.0219(15) -0.0048(14)
C2 0.031(2) 0.0153(17) 0.038(2) -0.0043(15) 0.0078(17) 0.0015(15)
C3 0.031(2) 0.0255(19) 0.035(2) -0.0045(16) 0.0019(16) -0.0009(16)
C4 0.031(2) 0.0170(18) 0.049(2) -0.0062(17) 0.0114(18) 0.0016(15)
C5 0.030(2) 0.0172(18) 0.040(2) -0.0033(16) 0.0061(17) 0.0007(15)
C6 0.034(2) 0.0214(19) 0.044(2) -0.0030(17) 0.0022(18) -0.0011(16)
C7 0.027(2) 0.034(2) 0.034(2) 0.0014(17) -0.0016(16) -0.0035(17)
O8 0.0354(18) 0.049(2) 0.089(3) 0.0009(19) 0.0149(17) -0.0001(15)
C9 0.033(2) 0.030(2) 0.036(2) -0.0004(17) 0.0045(17) -0.0028(17)
C10 0.031(2) 0.032(2) 0.038(2) -0.0035(18) 0.0046(17) 0.0033(17)
C11 0.033(2) 0.0217(19) 0.030(2) -0.0030(15) 0.0022(16) 0.0005(16)
C12 0.037(2) 0.0223(19) 0.035(2) -0.0040(16) 0.0003(17) 0.0032(16)
C13 0.028(2) 0.036(2) 0.060(3) -0.006(2) -0.004(2) -0.0003(18)
C14 0.034(2) 0.029(2) 0.041(2) -0.0006(18) -0.0016(18) -0.0022(17)
C15 0.035(2) 0.035(2) 0.056(3) 0.000(2) 0.004(2) -0.0060(19)
C16 0.031(2) 0.041(2) 0.040(2) -0.0005(19) -0.0031(18) 0.0065(19)
C17 0.034(2) 0.031(2) 0.039(2) -0.0001(17) 0.0041(17) -0.0005(17)
C18 0.038(2) 0.035(2) 0.042(2) -0.0035(19) 0.0008(19) -0.0016(18)
C19 0.032(2) 0.0226(19) 0.056(3) -0.0090(19) 0.0137(19) -0.0027(17)
C20 0.046(3) 0.032(2) 0.049(3) -0.0015(19) 0.023(2) -0.0024(19)
C21 0.035(2) 0.033(2) 0.041(2) -0.0015(18) 0.0008(18) -0.0046(18)
C22 0.025(2) 0.043(3) 0.053(3) 0.003(2) 0.0006(19) 0.0026(19)
C23 0.041(2) 0.029(2) 0.057(3) -0.005(2) 0.014(2) 0.0008(19)
C24 0.040(3) 0.047(3) 0.045(3) -0.007(2) -0.006(2) 0.012(2)
C25 0.052(3) 0.045(3) 0.064(3) -0.011(2) 0.018(2) 0.008(2)
C26 0.056(3) 0.049(3) 0.037(2) 0.005(2) 0.013(2) -0.007(2)
N27 0.036(2) 0.074(3) 0.057(3) -0.003(2) 0.0008(18) 0.022(2)
O28 0.057(2) 0.061(2) 0.100(3) -0.004(2) 0.026(2) 0.004(2)
C29 0.045(3) 0.049(3) 0.037(2) 0.003(2) 0.004(2) -0.008(2)
C30 0.042(2) 0.042(3) 0.053(3) -0.015(2) 0.007(2) -0.006(2)
C31 0.031(2) 0.062(3) 0.089(4) 0.001(3) 0.006(3) 0.010(2)
N32 0.056(3) 0.060(3) 0.106(4) -0.005(3) 0.046(3) 0.003(2)
C33 0.057(3) 0.100(5) 0.074(4) -0.008(4) 0.010(3) 0.037(3)
C34 0.088(5) 0.085(5) 0.207(10) -0.044(6) 0.099(6) 0.003(4)
C35 0.162(10) 0.213(13) 0.151(9) 0.068(9) 0.076(8) 0.113(10)
O36 0.218(8) 0.195(8) 0.227(9) 0.100(7) 0.179(7) 0.112(7)
C37 0.066(5) 0.293(16) 0.161(9) -0.154(10) 0.016(5) 0.025(7)
C38 0.36(2) 0.196(14) 0.53(3) 0.125(17) 0.42(2) 0.130(15)

loop_
_atom_type_symbol
_atom_type_description
_atom_type_scat_dispersion_real
_atom_type_scat_dispersion_imag
_atom_type_scat_source
C C 0.0033 0.0016 'International Tables Vol C Tables 4.2.6.8 and 6.1.1.4'
H H 0.0000 0.0000 'International Tables Vol C Tables 4.2.6.8 and 6.1.1.4'
N N 0.0061 0.0033 'International Tables Vol C Tables 4.2.6.8 and 6.1.1.4'
O O 0.0106 0.0060 'International Tables Vol C Tables 4.2.6.8 and 6.1.1.4'

loop_
_geom_angle_atom_site_label_1
_geom_angle_atom_site_label_2
_geom_angle_atom_site_label_3
_geom_angle
C9 O1 H1 109.5
C4 C2 C17 117.5(4)
C4 C2 C5 117.8(3)
C17 C2 C5 124.7(3)
C6 C3 C11 119.1(4)
C6 C3 C23 119.2(4)
C11 C3 C23 121.7(4)
C20 C4 C19 118.8(4)
C20 C4 C2 120.5(4)
C19 C4 C2 120.6(4)
C18 C5 C2 119.0(4)
C18 C5 C11 116.5(4)
C2 C5 C11 124.1(3)
C9 C6 C3 122.3(4)
C9 C6 H6 118.9
C3 C6 H6 118.9
C14 C7 C21 118.2(4)
C14 C7 C17 118.8(4)
C21 C7 C17 122.8(4)
C22 O8 H8 109.5
O1 C9 C6 119.5(4)
O1 C9 C10 121.3(4)
C6 C9 C10 119.1(4)
C12 C10 C9 118.3(4)
C12 C10 C25 120.5(4)
C9 C10 C25 121.2(4)
C12 C11 C3 118.3(4)
C12 C11 C5 123.1(3)
C3 C11 C5 118.4(3)
C11 C12 C10 122.8(4)
C11 C12 H12 118.6
C10 C12 H12 118.6
C19 C13 C18 119.5(4)
C19 C13 H13 120.2
C18 C13 H13 120.2
C7 C14 C16 122.7(4)
C7 C14 H14 118.7
C16 C14 H14 118.7
C21 C15 C22 122.9(4)
C21 C15 H15 118.6
C22 C15 H15 118.6
C14 C16 C24 119.8(4)
C14 C16 C22 119.4(4)
C24 C16 C22 120.7(4)
C29 C17 C2 118.9(4)
C29 C17 C7 116.6(4)
C2 C17 C7 124.2(4)
C5 C18 C13 122.7(4)
C5 C18 H18 118.6
C13 C18 H18 118.6
C13 C19 C4 120.2(4)
C13 C19 H19 119.9
C4 C19 H19 119.9
C26 C20 C4 121.0(4)
C26 C20 H20 119.5
C4 C20 H20 119.5
C15 C21 C7 119.8(4)
C15 C21 C30 119.8(4)
C7 C21 C30 120.4(4)
O8 C22 C15 122.8(4)
O8 C22 C16 120.3(4)
C15 C22 C16 116.9(4)
C3 C23 H23A 109.5
C3 C23 H23B 109.5
H23A C23 H23B 109.5
C3 C23 H23C 109.5
H23A C23 H23C 109.5
H23B C23 H23C 109.5
N27 C24 C16 123.2(5)
N27 C24 H24 118.4
C16 C24 H24 118.4
N32 C25 C10 122.0(5)
N32 C25 H25 119.0
C10 C25 H25 119.0
C20 C26 C29 119.3(4)
C20 C26 H26 120.3
C29 C26 H26 120.3
C24 N27 C33 122.3(5)
C31 O28 H28 109.5
C17 C29 C26 122.7(4)
C17 C29 H29 118.7
C26 C29 H29 118.7
C21 C30 H30A 109.5
C21 C30 H30B 109.5
H30A C30 H30B 109.5
C21 C30 H30C 109.5
H30A C30 H30C 109.5
H30B C30 H30C 109.5
O28 C31 C33 111.4(4)
O28 C31 H31A 109.3
C33 C31 H31A 109.3
O28 C31 H31B 109.3
C33 C31 H31B 109.3
H31A C31 H31B 108.0
C25 N32 C34 121.5(5)
C35 C33 N27 110.2(7)
C35 C33 C31 110.1(6)
N27 C33 C31 109.8(5)
C35 C33 H33 108.9
N27 C33 H33 108.9
C31 C33 H33 108.9
C38 C34 N32 113.4(8)
C38 C34 C37 119.1(11)
N32 C34 C37 114.7(6)
C38 C34 H34 102.1
N32 C34 H34 102.1
C37 C34 H34 102.1
C33 C35 H35A 109.5
C33 C35 H35B 109.5
H35A C35 H35B 109.5
C33 C35 H35C 109.5
H35A C35 H35C 109.5
H35B C35 H35C 109.5
C38 O36 H36 109.5
C34 C37 H37A 109.5
C34 C37 H37B 109.5
H37A C37 H37B 109.5
C34 C37 H37C 109.5
H37A C37 H37C 109.5
H37B C37 H37C 109.5
C34 C38 O36 122.4(11)
C34 C38 H38A 106.7
O36 C38 H38A 106.7
C34 C38 H38B 106.7
O36 C38 H38B 106.7
H38A C38 H38B 106.6

loop_
_geom_bond_atom_site_label_1
_geom_bond_atom_site_label_2
_geom_bond_distance
O1 C9 1.359(5)
O1 H1 0.8400
C2 C4 1.425(5)
C2 C17 1.439(6)
C2 C5 1.443(6)
C3 C6 1.390(6)
C3 C11 1.408(5)
C3 C23 1.501(6)
C4 C20 1.414(6)
C4 C19 1.418(6)
C5 C18 1.366(6)
C5 C11 1.506(5)
C6 C9 1.372(6)
C6 H6 0.9500
C7 C14 1.375(6)
C7 C21 1.420(6)
C7 C17 1.497(6)
O8 C22 1.295(5)
O8 H8 0.8400
C9 C10 1.411(6)
C10 C12 1.393(6)
C10 C25 1.456(6)
C11 C12 1.378(5)
C12 H12 0.9500
C13 C19 1.361(6)
C13 C18 1.411(6)
C13 H13 0.9500
C14 C16 1.407(6)
C14 H14 0.9500
C15 C21 1.381(6)
C15 C22 1.411(6)
C15 H15 0.9500
C16 C24 1.413(6)
C16 C22 1.428(6)
C17 C29 1.379(6)
C18 H18 0.9500
C19 H19 0.9500
C20 C26 1.349(6)
C20 H20 0.9500
C21 C30 1.499(6)
C23 H23A 0.9800
C23 H23B 0.9800
C23 H23C 0.9800
C24 N27 1.314(6)
C24 H24 0.9500
C25 N32 1.261(6)
C25 H25 0.9500
C26 C29 1.403(6)
C26 H26 0.9500
N27 C33 1.470(7)
O28 C31 1.399(7)
O28 H28 0.8400
C29 H29 0.9500
C30 H30A 0.9800
C30 H30B 0.9800
C30 H30C 0.9800
C31 C33 1.522(8)
C31 H31A 0.9900
C31 H31B 0.9900
N32 C34 1.473(7)
C33 C35 1.432(11)
C33 H33 1.0000
C34 C38 1.225(14)
C34 C37 1.502(13)
C34 H34 1.0000
C35 H35A 0.9800
C35 H35B 0.9800
C35 H35C 0.9800
O36 C38 1.421(10)
O36 H36 0.8400
C37 H37A 0.9800
C37 H37B 0.9800
C37 H37C 0.9800
C38 H38A 0.9900
C38 H38B 0.9900

loop_
_geom_torsion_atom_site_label_1
_geom_torsion_atom_site_label_2
_geom_torsion_atom_site_label_3
_geom_torsion_atom_site_label_4
_geom_torsion
C17 C2 C4 C20 -3.1(5)
C5 C2 C4 C20 178.4(3)
C17 C2 C4 C19 175.6(3)
C5 C2 C4 C19 -2.9(5)
C4 C2 C5 C18 3.8(5)
C17 C2 C5 C18 -174.6(4)
C4 C2 C5 C11 -169.0(3)
C17 C2 C5 C11 12.7(6)
C11 C3 C6 C9 1.0(6)
C23 C3 C6 C9 179.9(4)
C3 C6 C9 O1 177.7(4)
C3 C6 C9 C10 -2.4(6)
O1 C9 C10 C12 -179.0(4)
C6 C9 C10 C12 1.0(6)
O1 C9 C10 C25 -1.5(6)
C6 C9 C10 C25 178.6(4)
C6 C3 C11 C12 1.8(6)
C23 C3 C11 C12 -177.0(4)
C6 C3 C11 C5 177.2(3)
C23 C3 C11 C5 -1.6(6)
C18 C5 C11 C12 91.0(5)
C2 C5 C11 C12 -96.1(5)
C18 C5 C11 C3 -84.2(5)
C2 C5 C11 C3 88.7(5)
C3 C11 C12 C10 -3.2(6)
C5 C11 C12 C10 -178.4(4)
C9 C10 C12 C11 1.8(6)
C25 C10 C12 C11 -175.8(4)
C21 C7 C14 C16 2.1(6)
C17 C7 C14 C16 178.1(4)
C7 C14 C16 C24 -177.9(4)
C7 C14 C16 C22 0.8(6)
C4 C2 C17 C29 3.6(6)
C5 C2 C17 C29 -178.0(4)
C4 C2 C17 C7 -169.1(4)
C5 C2 C17 C7 9.3(6)
C14 C7 C17 C29 -93.9(5)
C21 C7 C17 C29 81.9(5)
C14 C7 C17 C2 78.9(5)
C21 C7 C17 C2 -105.3(5)
C2 C5 C18 C13 -1.3(6)
C11 C5 C18 C13 172.0(4)
C19 C13 C18 C5 -2.3(6)
C18 C13 C19 C4 3.2(6)
C20 C4 C19 C13 178.2(4)
C2 C4 C19 C13 -0.6(6)
C19 C4 C20 C26 -178.2(4)
C2 C4 C20 C26 0.5(6)
C22 C15 C21 C7 1.5(7)
C22 C15 C21 C30 -177.7(4)
C14 C7 C21 C15 -3.2(6)
C17 C7 C21 C15 -179.0(4)
C14 C7 C21 C30 176.0(4)
C17 C7 C21 C30 0.3(6)
C21 C15 C22 O8 179.4(4)
C21 C15 C22 C16 1.3(7)
C14 C16 C22 O8 179.4(4)
C24 C16 C22 O8 -2.0(7)
C14 C16 C22 C15 -2.5(6)
C24 C16 C22 C15 176.2(4)
C14 C16 C24 N27 179.3(4)
C22 C16 C24 N27 0.7(7)
C12 C10 C25 N32 178.9(5)
C9 C10 C25 N32 1.4(7)
C4 C20 C26 C29 1.6(7)
C16 C24 N27 C33 -172.8(5)
C2 C17 C29 C26 -1.6(7)
C7 C17 C29 C26 171.6(4)
C20 C26 C29 C17 -1.1(7)
C10 C25 N32 C34 -177.5(6)
C24 N27 C33 C35 -148.2(7)
C24 N27 C33 C31 90.3(6)
O28 C31 C33 C35 179.7(7)
O28 C31 C33 N27 -58.7(7)
C25 N32 C34 C38 -169.4(14)
C25 N32 C34 C37 -28.0(13)
N32 C34 C38 O36 -174.7(15)
C37 C34 C38 O36 46(3)
